data_4031238
loop_
_publ_author_name
'Edwards, A.J.'

_publ_section_title
;
 Fluoride crystal structures. Part XX. Niobium pentafluoride antimony
 pentafluoride
;
_journal_name_full
;
Journal of the Chemical Society. Dalton Transactions, Inorganic Chemistry 
(1972-)
;
_journal_page_first 2325
_journal_page_last 2328
_journal_volume 1972
_journal_year 1972
_chemical_formula_sum 'F10 Nb Sb'
_chemical_name_systematic 'Nb Sb F10'
_space_group_IT_number 2
_symmetry_space_group_name_Hall '-P 1'
_symmetry_space_group_name_H-M 'P -1'
_cell_angle_alpha 87.2
_cell_angle_beta 99.9
_cell_angle_gamma 106.5
_cell_formula_units_Z 2
_cell_length_a 5.64
_cell_length_b 9.58
_cell_length_c 7.38
_cell_volume 376.636
_citation_journal_id_ASTM JCDTBI
_cod_data_source_file Edwards_JCDTBI_1972_1835.cif
_cod_data_source_block F10Nb1Sb1
_cod_original_cell_volume 376.6365
_cod_original_formula_sum 'F10 Nb1 Sb1'
_cod_database_code 4031238

loop_
_symmetry_equiv_pos_as_xyz
x,y,z
-x,-y,-z

loop_
_atom_site_label
_atom_site_type_symbol
_atom_site_fract_x
_atom_site_fract_y
_atom_site_fract_z
_atom_site_occupancy
_atom_site_U_iso_or_equiv
F9 F-1 0.5002 0.1615 0.2209 1 0.0
F2 F-1 0.0355 0.5077 0.7054 1 0.0
F4 F-1 -0.2578 0.3256 0.9163 1 0.0
Nb1 Nb+5 0.3375 0.2205 0.3794 1 0.0
F1 F-1 -0.1084 0.1219 0.7739 1 0.0
Sb1 Sb+5 -0.0336 0.315 0.7657 1 0.0
F10 F-1 0.0268 0.1671 0.2494 1 0.0
F6 F-1 0.1726 0.3024 0.5833 1 0.0
F8 F-1 0.4319 0.4145 0.3387 1 0.0
F7 F-1 0.3045 0.0735 0.5486 1 0.0
F3 F-1 0.2324 0.336 0.9449 1 0.0
F5 F-1 -0.3061 0.2928 0.5604 1 0.0
